data_4502671
loop_
_publ_author_name
'Arumuganathan, T.'
'Rao, A. Srinivasa'
'Das, Samar K.'

_publ_section_title
;
 Polyoxometalate Supported Transition Metal Complexes: Synthesis, Crystal
 Structures, and Supramolecular Chemistry
;
_journal_issue 10
_journal_name_full 'Crystal Growth &amp; Design'
_journal_page_first 4272
_journal_paper_doi 10.1021/cg901507z
_journal_volume 10
_journal_year 2010
_chemical_formula_moiety 'C20 H56 Co Mo7 N12 O36'
_chemical_formula_sum 'C20 H56 Co Mo7 N12 O36'
_chemical_formula_weight 1771.28
_chemical_name_systematic
; 
 ? 
;
_space_group_IT_number 15
_symmetry_cell_setting monoclinic
_symmetry_space_group_name_Hall '-C 2yc'
_symmetry_space_group_name_H-M 'C 1 2/c 1'
_atom_sites_solution_hydrogens geom
_atom_sites_solution_primary direct
_atom_sites_solution_secondary difmap
_audit_creation_method SHELXL-97
_cell_angle_alpha 90.00
_cell_angle_beta 97.7880(10)
_cell_angle_gamma 90.00
_cell_formula_units_Z 4
_cell_length_a 20.8890(10)
_cell_length_b 17.2244(8)
_cell_length_c 13.7320(7)
_cell_measurement_reflns_used 8548
_cell_measurement_temperature 100(2)
_cell_measurement_theta_max 26.02
_cell_measurement_theta_min 2.80
_cell_volume 4895.2(4)
_computing_cell_refinement 'Bruker SMART'
_computing_data_collection 'Bruker SMART'
_computing_data_reduction 'Bruker SAINT'
_computing_molecular_graphics 'Bruker SHELXTL'
_computing_publication_material 'Bruker SHELXTL'
_computing_structure_refinement 'SHELXL-97 (Sheldrick, 1997)'
_computing_structure_solution 'SHELXS-97 (Sheldrick, 1990)'
_diffrn_ambient_temperature 100(2)
_diffrn_measured_fraction_theta_full 0.998
_diffrn_measured_fraction_theta_max 0.998
_diffrn_measurement_device_type 'CCD area detector'
_diffrn_measurement_method 'phi and omega scans'
_diffrn_radiation_monochromator graphite
_diffrn_radiation_source 'fine-focus sealed tube'
_diffrn_radiation_type MoK\a
_diffrn_radiation_wavelength 0.71073
_diffrn_reflns_av_R_equivalents 0.0268
_diffrn_reflns_av_sigmaI/netI 0.0204
_diffrn_reflns_limit_h_max 25
_diffrn_reflns_limit_h_min -25
_diffrn_reflns_limit_k_max 21
_diffrn_reflns_limit_k_min -21
_diffrn_reflns_limit_l_max 16
_diffrn_reflns_limit_l_min -16
_diffrn_reflns_number 25092
_diffrn_reflns_theta_full 26.02
_diffrn_reflns_theta_max 26.02
_diffrn_reflns_theta_min 1.54
_exptl_absorpt_coefficient_mu 2.180
_exptl_absorpt_correction_T_max 0.8449
_exptl_absorpt_correction_T_min 0.5421
_exptl_absorpt_correction_type empirical
_exptl_absorpt_process_details 'BRUKER SADABS'
_exptl_crystal_colour purple
_exptl_crystal_density_diffrn 2.403
_exptl_crystal_density_method 'not measured'
_exptl_crystal_description block
_exptl_crystal_F_000 3476
_exptl_crystal_size_max 0.32
_exptl_crystal_size_mid 0.10
_exptl_crystal_size_min 0.08
_refine_diff_density_max 1.950
_refine_diff_density_min -2.508
_refine_diff_density_rms 0.170
_refine_ls_extinction_method none
_refine_ls_goodness_of_fit_ref 1.059
_refine_ls_hydrogen_treatment constr
_refine_ls_matrix_type full
_refine_ls_number_parameters 373
_refine_ls_number_reflns 4823
_refine_ls_number_restraints 0
_refine_ls_restrained_S_all 1.059
_refine_ls_R_factor_all 0.0440
_refine_ls_R_factor_gt 0.0409
_refine_ls_shift/su_max 0.003
_refine_ls_shift/su_mean 0.000
_refine_ls_structure_factor_coef Fsqd
_refine_ls_weighting_details 'calc w=1/[\s^2^(Fo^2^)+(0.0549P)^2^+71.1161P] where P=(Fo^2^+2Fc^2^)/3'
_refine_ls_weighting_scheme calc
_refine_ls_wR_factor_gt 0.1072
_refine_ls_wR_factor_ref 0.1095
_reflns_number_gt 4471
_reflns_number_total 4823
_reflns_threshold_expression >2sigma(I)
_cod_data_source_file cg901507z_si_002.cif
_cod_data_source_block skd225b
_cod_original_sg_symbol_H-M C2/c
_cod_database_code 4502671

loop_
_symmetry_equiv_pos_as_xyz
'x, y, z'
'-x, y, -z+1/2'
'x+1/2, y+1/2, z'
'-x+1/2, y+1/2, -z+1/2'
'-x, -y, -z'
'x, -y, z-1/2'
'-x+1/2, -y+1/2, -z'
'x+1/2, -y+1/2, z-1/2'

loop_
_atom_site_label
_atom_site_type_symbol
_atom_site_fract_x
_atom_site_fract_y
_atom_site_fract_z
_atom_site_U_iso_or_equiv
_atom_site_adp_type
_atom_site_occupancy
_atom_site_symmetry_multiplicity
_atom_site_calc_flag
_atom_site_refinement_flags
Mo1 Mo 0.11213(2) 0.77912(2) 0.67908(3) 0.01693(13) Uani 1 1 d .
Mo2 Mo 0.0000 0.65545(3) 0.7500 0.01357(14) Uani 1 2 d S
Mo3 Mo -0.08965(2) 0.77909(2) 0.59155(3) 0.01654(13) Uani 1 1 d .
Mo4 Mo 0.02256(2) 0.68324(3) 0.51143(3) 0.01752(13) Uani 1 1 d .
Co1 Co 0.99582(16) 0.06081(15) 0.72196(17) 0.0668(10) Uani 0.50 1 d P
C1 C 0.2631(3) 1.0777(3) 0.6302(5) 0.0333(14) Uani 1 1 d .
C2 C 0.2276(3) 1.0075(3) 0.6108(4) 0.0275(12) Uani 1 1 d .
C3 C 0.2615(3) 0.9393(4) 0.6144(4) 0.0296(13) Uani 1 1 d .
H3 H 0.2387 0.8917 0.6036 0.036 Uiso 1 1 calc R
C4 C 0.3295(3) 0.9384(4) 0.6337(4) 0.0316(13) Uani 1 1 d .
H4 H 0.3526 0.8908 0.6349 0.038 Uiso 1 1 calc R
C5 C 0.3613(3) 1.0067(4) 0.6505(4) 0.0298(13) Uani 1 1 d .
H5 H 0.4072 1.0073 0.6634 0.036 Uiso 1 1 calc R
C6 C 0.8348(3) 0.5150(3) 0.3998(4) 0.0200(10) Uani 1 1 d .
C7 C 0.7840(3) 0.5708(3) 0.3871(4) 0.0210(11) Uani 1 1 d .
C8 C 0.7217(3) 0.5444(3) 0.3641(4) 0.0235(11) Uani 1 1 d .
H8 H 0.6871 0.5806 0.3537 0.028 Uiso 1 1 calc R
C9 C 0.7085(3) 0.4640(4) 0.3556(4) 0.0288(12) Uani 1 1 d .
H9 H 0.6653 0.4461 0.3408 0.035 Uiso 1 1 calc R
C10 C 0.7576(3) 0.4134(3) 0.3687(4) 0.0293(13) Uani 1 1 d .
H10 H 0.7492 0.3593 0.3637 0.035 Uiso 1 1 calc R
O1 O 0.10865(19) 0.8547(2) 0.5964(3) 0.0241(8) Uani 1 1 d .
O2 O 0.19240(17) 0.7658(2) 0.7198(3) 0.0229(8) Uani 1 1 d .
O3 O 0.08622(17) 0.8377(2) 0.7874(3) 0.0182(7) Uani 1 1 d .
O4 O 0.08662(16) 0.6900(2) 0.7863(2) 0.0160(7) Uani 1 1 d .
O5 O 0.10776(16) 0.6905(2) 0.5862(3) 0.0188(7) Uani 1 1 d .
O6 O 0.00993(15) 0.7501(2) 0.6388(2) 0.0162(7) Uani 1 1 d .
O7 O 0.00990(16) 0.5940(2) 0.6527(3) 0.0196(7) Uani 1 1 d .
O8 O -0.0762(2) 0.8550(2) 0.5158(3) 0.0285(9) Uani 1 1 d .
O9 O -0.17169(17) 0.7631(2) 0.5689(3) 0.0217(8) Uani 1 1 d .
O10 O -0.06954(17) 0.6901(2) 0.5105(3) 0.0189(7) Uani 1 1 d .
O11 O 0.02885(18) 0.5941(2) 0.4565(3) 0.0251(8) Uani 1 1 d .
O12 O 0.03227(19) 0.7505(2) 0.4227(3) 0.0275(9) Uani 1 1 d .
O17 O 0.1283(5) 0.2614(6) 0.7491(5) 0.117(4) Uani 1 1 d .
O18 O 0.1904(3) 0.2488(3) 0.9430(4) 0.0595(16) Uani 1 1 d .
O14A O 1.0732(11) 0.130(2) 0.6843(19) 0.090(10) Uani 0.53(6) 1 d P
O14B O 1.041(2) 0.1471(11) 0.7027(12) 0.076(11) Uani 0.44(6) 1 d P
N1 N 0.3277(2) 1.0743(3) 0.6489(4) 0.0297(11) Uani 1 1 d .
N2 N 0.2334(3) 1.1472(3) 0.6304(6) 0.0566(19) Uani 1 1 d .
N3 N 0.1604(3) 1.0119(3) 0.5913(4) 0.0336(12) Uani 1 1 d .
N4 N 0.8196(2) 0.4394(3) 0.3893(3) 0.0242(10) Uani 1 1 d .
N5 N 0.8974(2) 0.5357(3) 0.4197(4) 0.0265(10) Uani 1 1 d .
N6 N 0.7998(2) 0.6498(3) 0.3943(4) 0.0259(10) Uani 1 1 d .
O13A O 0.9440(15) -0.0052(10) 0.684(3) 0.26(2) Uani 0.50 1 d P
O16A O 0.0112(7) 0.9641(9) 0.546(4) 0.39(3) Uani 0.50 1 d P
O16B O 0.9497(7) 0.0886(8) 0.6019(7) 0.080(5) Uani 0.50 1 d P
O13B O 0.9310(6) -0.0121(6) 0.7707(9) 0.056(4) Uani 0.50 1 d P
O19 O 0.0000 0.6286(9) 0.2500 0.130(5) Uani 1 2 d S

loop_
_atom_site_aniso_label
_atom_site_aniso_U_11
_atom_site_aniso_U_22
_atom_site_aniso_U_33
_atom_site_aniso_U_23
_atom_site_aniso_U_13
_atom_site_aniso_U_12
Mo1 0.0144(2) 0.0138(2) 0.0220(2) 0.00114(16) 0.00044(17) -0.00271(15)
Mo2 0.0104(3) 0.0105(3) 0.0190(3) 0.000 -0.0006(2) 0.000
Mo3 0.0154(2) 0.0136(2) 0.0195(2) -0.00068(16) -0.00176(16) 0.00316(15)
Mo4 0.0153(2) 0.0179(2) 0.0190(2) -0.00219(16) 0.00115(16) 0.00108(16)
Co1 0.0428(13) 0.0816(15) 0.080(2) 0.0600(15) 0.024(2) 0.0246(16)
C1 0.041(4) 0.024(3) 0.032(3) 0.010(2) -0.006(3) -0.009(3)
C2 0.036(3) 0.026(3) 0.021(3) 0.003(2) 0.006(2) -0.011(2)
C3 0.034(3) 0.029(3) 0.028(3) -0.005(2) 0.010(2) -0.013(2)
C4 0.036(3) 0.028(3) 0.033(3) -0.003(2) 0.012(3) -0.007(3)
C5 0.033(3) 0.033(3) 0.023(3) -0.001(2) 0.002(2) -0.008(3)
C6 0.022(3) 0.019(3) 0.019(2) -0.001(2) 0.003(2) 0.002(2)
C7 0.024(3) 0.022(3) 0.018(2) -0.002(2) 0.003(2) 0.002(2)
C8 0.019(3) 0.026(3) 0.026(3) -0.003(2) 0.005(2) 0.002(2)
C9 0.023(3) 0.029(3) 0.035(3) -0.004(2) 0.006(2) -0.007(2)
C10 0.032(3) 0.021(3) 0.034(3) -0.005(2) 0.003(2) -0.009(2)
O1 0.026(2) 0.0186(19) 0.027(2) 0.0032(15) -0.0003(16) -0.0037(15)
O2 0.0154(18) 0.0230(19) 0.030(2) 0.0015(16) 0.0012(15) -0.0031(15)
O3 0.0187(18) 0.0127(17) 0.0220(18) 0.0009(13) -0.0014(14) -0.0018(14)
O4 0.0115(16) 0.0145(17) 0.0214(18) 0.0014(13) 0.0003(13) -0.0010(13)
O5 0.0140(17) 0.0193(18) 0.0234(18) -0.0013(15) 0.0034(14) 0.0002(14)
O6 0.0144(17) 0.0137(17) 0.0200(18) -0.0010(13) 0.0001(14) 0.0003(13)
O7 0.0169(18) 0.0144(17) 0.0270(18) -0.0030(14) 0.0015(14) 0.0004(13)
O8 0.040(2) 0.019(2) 0.026(2) 0.0038(16) 0.0049(17) 0.0044(17)
O9 0.0159(18) 0.0203(18) 0.027(2) -0.0042(15) -0.0027(14) 0.0047(14)
O10 0.0162(17) 0.0188(18) 0.0207(18) -0.0044(14) -0.0016(14) 0.0023(14)
O11 0.0209(19) 0.026(2) 0.028(2) -0.0101(16) 0.0040(15) 0.0010(16)
O12 0.027(2) 0.031(2) 0.025(2) 0.0039(17) 0.0035(16) 0.0026(17)
O17 0.174(9) 0.136(8) 0.047(4) 0.003(4) 0.035(5) -0.066(7)
O18 0.065(4) 0.058(3) 0.065(4) 0.020(3) 0.042(3) 0.029(3)
O14A 0.042(10) 0.144(18) 0.090(12) 0.083(13) 0.026(8) 0.030(10)
O14B 0.09(2) 0.083(12) 0.065(10) 0.040(8) 0.038(10) 0.052(11)
N1 0.034(3) 0.027(3) 0.027(2) 0.006(2) -0.002(2) -0.011(2)
N2 0.046(4) 0.022(3) 0.094(5) 0.015(3) -0.016(3) -0.008(3)
N3 0.031(3) 0.030(3) 0.039(3) 0.006(2) 0.004(2) -0.011(2)
N4 0.026(2) 0.019(2) 0.028(2) -0.0013(19) 0.0047(19) 0.0033(19)
N5 0.019(2) 0.025(2) 0.034(3) 0.000(2) -0.0011(19) 0.0025(19)
N6 0.023(2) 0.018(2) 0.036(3) -0.0009(19) 0.000(2) 0.0015(18)
O13A 0.22(3) 0.037(9) 0.45(5) -0.07(2) -0.27(3) 0.026(14)
O16A 0.022(7) 0.033(9) 1.08(10) 0.12(2) -0.08(2) -0.012(6)
O16B 0.110(10) 0.110(10) 0.016(4) 0.009(5) -0.006(5) -0.097(9)
O13B 0.082(9) 0.026(5) 0.075(8) -0.003(5) 0.072(8) -0.009(5)
O19 0.208(16) 0.148(12) 0.029(5) 0.000 -0.004(7) 0.000

loop_
_atom_type_symbol
_atom_type_description
_atom_type_scat_dispersion_real
_atom_type_scat_dispersion_imag
_atom_type_scat_source
C C 0.0033 0.0016 'International Tables Vol C Tables 4.2.6.8 and 6.1.1.4'
N N 0.0061 0.0033 'International Tables Vol C Tables 4.2.6.8 and 6.1.1.4'
O O 0.0106 0.0060 'International Tables Vol C Tables 4.2.6.8 and 6.1.1.4'
Co Co 0.3494 0.9721 'International Tables Vol C Tables 4.2.6.8 and 6.1.1.4'
Mo Mo -1.6832 0.6857 'International Tables Vol C Tables 4.2.6.8 and 6.1.1.4'
H H 0.0000 0.0000 'International Tables Vol C Tables 4.2.6.8 and 6.1.1.4'

loop_
_geom_angle_atom_site_label_1
_geom_angle_atom_site_label_2
_geom_angle_atom_site_label_3
_geom_angle
_geom_angle_site_symmetry_1
_geom_angle_site_symmetry_3
O2 Mo1 O1 105.61(18) . .
O2 Mo1 O3 100.54(17) . .
O1 Mo1 O3 96.95(17) . .
O2 Mo1 O5 93.71(16) . .
O1 Mo1 O5 99.42(17) . .
O3 Mo1 O5 154.51(15) . .
O2 Mo1 O6 158.67(16) . .
O1 Mo1 O6 93.06(16) . .
O3 Mo1 O6 87.04(14) . .
O5 Mo1 O6 72.75(13) . .
O2 Mo1 O4 90.17(15) . .
O1 Mo1 O4 163.41(16) . .
O3 Mo1 O4 74.69(13) . .
O5 Mo1 O4 84.32(14) . .
O6 Mo1 O4 72.49(13) . .
O7 Mo2 O7 105.0(2) 2_556 .
O7 Mo2 O4 101.33(15) 2_556 .
O7 Mo2 O4 100.57(16) . .
O7 Mo2 O4 100.57(16) 2_556 2_556
O7 Mo2 O4 101.33(15) . 2_556
O4 Mo2 O4 143.6(2) . 2_556
O7 Mo2 O6 171.37(15) 2_556 .
O7 Mo2 O6 83.62(15) . .
O4 Mo2 O6 77.36(13) . .
O4 Mo2 O6 76.66(13) 2_556 .
O7 Mo2 O6 83.62(15) 2_556 2_556
O7 Mo2 O6 171.38(15) . 2_556
O4 Mo2 O6 76.66(13) . 2_556
O4 Mo2 O6 77.36(13) 2_556 2_556
O6 Mo2 O6 87.79(17) . 2_556
O8 Mo3 O9 104.63(19) . .
O8 Mo3 O3 97.64(17) . 2_556
O9 Mo3 O3 99.13(16) . 2_556
O8 Mo3 O10 100.68(17) . .
O9 Mo3 O10 93.22(16) . .
O3 Mo3 O10 154.52(15) 2_556 .
O8 Mo3 O6 97.39(17) . .
O9 Mo3 O6 156.21(16) . .
O3 Mo3 O6 86.58(14) 2_556 .
O10 Mo3 O6 73.67(14) . .
O8 Mo3 O4 166.57(17) . 2_556
O9 Mo3 O4 87.30(15) . 2_556
O3 Mo3 O4 73.98(13) 2_556 2_556
O10 Mo3 O4 84.52(14) . 2_556
O6 Mo3 O4 72.01(13) . 2_556
O12 Mo4 O11 105.5(2) . .
O12 Mo4 O10 99.70(17) . .
O11 Mo4 O10 100.76(17) . .
O12 Mo4 O5 98.30(17) . .
O11 Mo4 O5 99.84(17) . .
O10 Mo4 O5 147.79(15) . .
O12 Mo4 O6 104.89(17) . .
O11 Mo4 O6 149.56(17) . .
O10 Mo4 O6 74.88(13) . .
O5 Mo4 O6 74.79(14) . .
O12 Mo4 O7 174.95(16) . .
O11 Mo4 O7 79.34(16) . .
O10 Mo4 O7 80.41(13) . .
O5 Mo4 O7 79.38(13) . .
O6 Mo4 O7 70.21(12) . .
Co1 Co1 O13A 112.2(17) 2_756 .
Co1 Co1 O14B 95.5(7) 2_756 .
O13A Co1 O14B 151.6(16) . .
Co1 Co1 O16B 155.9(7) 2_756 .
O13A Co1 O16B 69.4(12) . .
O14B Co1 O16B 82.8(9) . .
Co1 Co1 O13B 83.1(5) 2_756 2_756
O13A Co1 O13B 92.8(9) . 2_756
O14B Co1 O13B 96.7(13) . 2_756
O16B Co1 O13B 121.0(7) . 2_756
Co1 Co1 O14B 62.3(8) 2_756 2_756
O13A Co1 O14B 113.6(18) . 2_756
O14B Co1 O14B 73.2(19) . 2_756
O16B Co1 O14B 94.5(10) . 2_756
O13B Co1 O14B 142.0(11) 2_756 2_756
Co1 Co1 O13B 74.9(5) 2_756 .
O13A Co1 O13B 38.5(17) . .
O14B Co1 O13B 161.4(10) . .
O16B Co1 O13B 99.4(5) . .
O13B Co1 O13B 97.8(6) 2_756 .
O14B Co1 O13B 88.3(10) 2_756 .
Co1 Co1 O13A 47.3(13) 2_756 2_756
O13A Co1 O13A 98.2(12) . 2_756
O14B Co1 O13A 105.4(13) . 2_756
O16B Co1 O13A 156.0(13) . 2_756
O13B Co1 O13A 36.8(14) 2_756 2_756
O14B Co1 O13A 109.4(15) 2_756 2_756
O13B Co1 O13A 80.0(9) . 2_756
Co1 Co1 O14A 99.6(8) 2_756 .
O13A Co1 O14A 145(2) . .
O14B Co1 O14A 21.7(6) . .
O16B Co1 O14A 87.7(5) . .
O13B Co1 O14A 76.1(11) 2_756 .
O14B Co1 O14A 94(2) 2_756 .
O13B Co1 O14A 172.4(6) . .
O13A Co1 O14A 92.5(11) 2_756 .
Co1 Co1 O14A 61.9(7) 2_756 2_756
O13A Co1 O14A 95.7(17) . 2_756
O14B Co1 O14A 91.9(19) . 2_756
O16B Co1 O14A 94.1(8) . 2_756
O13B Co1 O14A 144.6(8) 2_756 2_756
O14B Co1 O14A 19.0(5) 2_756 2_756
O13B Co1 O14A 69.6(11) . 2_756
O13A Co1 O14A 107.8(16) 2_756 2_756
O14A Co1 O14A 113(2) . 2_756
N1 C1 N2 119.4(6) . .
N1 C1 C2 118.9(6) . .
N2 C1 C2 121.7(6) . .
C3 C2 N3 123.7(5) . .
C3 C2 C1 117.9(6) . .
N3 C2 C1 118.4(6) . .
C2 C3 C4 121.3(6) . .
C2 C3 H3 119.3 . .
C4 C3 H3 119.3 . .
C5 C4 C3 118.7(6) . .
C5 C4 H4 120.6 . .
C3 C4 H4 120.6 . .
C4 C5 N1 120.0(6) . .
C4 C5 H5 120.0 . .
N1 C5 H5 120.0 . .
N4 C6 N5 119.1(5) . .
N4 C6 C7 118.7(5) . .
N5 C6 C7 122.2(5) . .
C8 C7 N6 123.0(5) . .
C8 C7 C6 118.1(5) . .
N6 C7 C6 118.8(5) . .
C7 C8 C9 120.7(5) . .
C7 C8 H8 119.7 . .
C9 C8 H8 119.7 . .
C10 C9 C8 119.3(5) . .
C10 C9 H9 120.3 . .
C8 C9 H9 120.3 . .
C9 C10 N4 120.2(5) . .
C9 C10 H10 119.9 . .
N4 C10 H10 119.9 . .
Mo1 O3 Mo3 113.98(17) . 2_556
Mo2 O4 Mo1 110.10(15) . .
Mo2 O4 Mo3 109.57(15) . 2_556
Mo1 O4 Mo3 92.11(13) . 2_556
Mo4 O5 Mo1 110.51(17) . .
Mo4 O6 Mo3 95.71(13) . .
Mo4 O6 Mo1 96.05(13) . .
Mo3 O6 Mo1 153.23(18) . .
Mo4 O6 Mo2 101.33(14) . .
Mo3 O6 Mo2 101.38(13) . .
Mo1 O6 Mo2 99.75(13) . .
Mo2 O7 Mo4 104.83(16) . .
Mo4 O10 Mo3 109.41(17) . .
O14B O14A Co1 55(2) . .
O14B O14A Co1 54.4(18) . 2_756
Co1 O14A Co1 18.5(2) . 2_756
O14A O14B Co1 103(3) . .
O14A O14B Co1 107(2) . 2_756
Co1 O14B Co1 22.2(4) . 2_756
C1 N1 C5 123.1(5) . .
C6 N4 C10 122.9(5) . .
O13B O13A Co1 88.9(15) . .
O13B O13A Co1 69.2(11) . 2_756
Co1 O13A Co1 20.5(4) . 2_756
O13A O13B Co1 74.0(11) . 2_756
O13A O13B Co1 52.5(10) . .
Co1 O13B Co1 22.06(18) 2_756 .

loop_
_geom_bond_atom_site_label_1
_geom_bond_atom_site_label_2
_geom_bond_distance
_geom_bond_site_symmetry_2
Mo1 O2 1.710(4) .
Mo1 O1 1.722(4) .
Mo1 O3 1.934(4) .
Mo1 O5 1.983(4) .
Mo1 O6 2.189(3) .
Mo1 O4 2.241(3) .
Mo2 O7 1.739(4) 2_556
Mo2 O7 1.739(4) .
Mo2 O4 1.906(3) .
Mo2 O4 1.906(3) 2_556
Mo2 O6 2.263(3) .
Mo2 O6 2.263(3) 2_556
Mo3 O8 1.718(4) .
Mo3 O9 1.722(4) .
Mo3 O3 1.938(3) 2_556
Mo3 O10 1.974(3) .
Mo3 O6 2.152(3) .
Mo3 O4 2.268(3) 2_556
Mo4 O12 1.713(4) .
Mo4 O11 1.724(4) .
Mo4 O10 1.926(3) .
Mo4 O5 1.935(4) .
Mo4 O6 2.140(3) .
Mo4 O7 2.517(4) .
Co1 Co1 0.766(5) 2_756
Co1 O13A 1.608(19) .
Co1 O14B 1.80(3) .
Co1 O16B 1.855(11) .
Co1 O13B 1.970(12) 2_756
Co1 O14B 2.02(3) 2_756
Co1 O13B 2.025(10) .
Co1 O13A 2.025(16) 2_756
Co1 O14A 2.129(15) .
Co1 O14A 2.380(17) 2_756
C1 N1 1.340(8) .
C1 N2 1.348(9) .
C1 C2 1.424(8) .
C2 C3 1.368(9) .
C2 N3 1.396(8) .
C3 C4 1.410(9) .
C3 H3 0.9500 .
C4 C5 1.356(8) .
C4 H4 0.9500 .
C5 N1 1.358(8) .
C5 H5 0.9500 .
C6 N4 1.343(7) .
C6 N5 1.347(7) .
C6 C7 1.423(7) .
C7 C8 1.375(8) .
C7 N6 1.401(7) .
C8 C9 1.413(8) .
C8 H8 0.9500 .
C9 C10 1.340(9) .
C9 H9 0.9500 .
C10 N4 1.364(7) .
C10 H10 0.9500 .
O3 Mo3 1.938(3) 2_556
O4 Mo3 2.268(3) 2_556
O17 O18 2.809(10) .
O14A O14B 0.807(16) .
O14A Co1 2.380(17) 2_756
O14B Co1 2.02(3) 2_756
O13A O13B 1.26(5) .
O13A Co1 2.026(16) 2_756
O16A O16A 1.79(7) 5_576
O13B Co1 1.970(12) 2_756
